data_1545832
loop_
_publ_author_name
'Bolla, Geetha'
'Nangia, Ashwini'

_publ_section_title
;
 Binary and ternary cocrystals of sulfa drug acetazolamide with pyridine
 carboxamides and cyclic amides
;
_journal_coeditor_code ED5007
_journal_issue 2
_journal_name_full IUCrJ
_journal_page_first 152
_journal_page_last 160
_journal_paper_doi 10.1107/S2052252516000543
_journal_volume 3
_journal_year 2016
_chemical_formula_moiety C4H6N4O3S2,C6H11NO,H2O
_chemical_formula_sum 'C10 H19 N5 O5 S2'
_chemical_formula_weight 353.42
_chemical_melting_point 353
_chemical_name_common 'ACETAZOLAMIDE; CAPROLACTAM; HYDRATE'
_chemical_name_systematic
; 
 ? 
;
_space_group_IT_number 2
_symmetry_cell_setting triclinic
_symmetry_space_group_name_Hall '-P 1'
_symmetry_space_group_name_H-M 'P -1'
_atom_sites_solution_hydrogens geom
_atom_sites_solution_primary direct
_atom_sites_solution_secondary difmap
_audit_creation_method SHELXL-97
_cell_angle_alpha 70.868(5)
_cell_angle_beta 81.892(4)
_cell_angle_gamma 80.262(4)
_cell_formula_units_Z 2
_cell_length_a 4.9969(2)
_cell_length_b 11.6983(6)
_cell_length_c 14.6244(8)
_cell_measurement_reflns_used 2588
_cell_measurement_temperature 298(2)
_cell_measurement_theta_max 71.6100
_cell_measurement_theta_min 4.2750
_cell_volume 792.65(7)
_computing_structure_refinement 'SHELXL-97 (Sheldrick, 1997)'
_computing_structure_solution 'SHELXS-97 (Sheldrick, 1990)'
_diffrn_ambient_temperature 298(2)
_diffrn_measured_fraction_theta_full 0.991
_diffrn_measured_fraction_theta_max 0.991
_diffrn_measurement_device_type 'Xcalibur, Eos, Gemini'
_diffrn_measurement_method '\w scans'
_diffrn_radiation_monochromator graphite
_diffrn_radiation_source 'fine-focus sealed tube'
_diffrn_radiation_type CuK\a
_diffrn_radiation_wavelength 1.54184
_diffrn_reflns_av_R_equivalents 0.0118
_diffrn_reflns_av_sigmaI/netI 0.0171
_diffrn_reflns_limit_h_max 5
_diffrn_reflns_limit_h_min -3
_diffrn_reflns_limit_k_max 13
_diffrn_reflns_limit_k_min -13
_diffrn_reflns_limit_l_max 17
_diffrn_reflns_limit_l_min -17
_diffrn_reflns_number 4238
_diffrn_reflns_theta_full 67.07
_diffrn_reflns_theta_max 67.07
_diffrn_reflns_theta_min 3.21
_exptl_absorpt_coefficient_mu 3.340
_exptl_absorpt_correction_T_max 1.0000
_exptl_absorpt_correction_T_min 0.34353
_exptl_absorpt_correction_type multi-scan
_exptl_crystal_colour colorles
_exptl_crystal_density_diffrn 1.481
_exptl_crystal_density_method 'not measured'
_exptl_crystal_description Block
_exptl_crystal_F_000 372
_exptl_crystal_size_max 0.22
_exptl_crystal_size_mid 0.20
_exptl_crystal_size_min 0.18
_refine_diff_density_max 0.244
_refine_diff_density_min -0.344
_refine_diff_density_rms 0.059
_refine_ls_extinction_method none
_refine_ls_goodness_of_fit_ref 1.078
_refine_ls_hydrogen_treatment mixed
_refine_ls_matrix_type full
_refine_ls_number_parameters 224
_refine_ls_number_reflns 2792
_refine_ls_number_restraints 0
_refine_ls_restrained_S_all 1.078
_refine_ls_R_factor_all 0.0393
_refine_ls_R_factor_gt 0.0378
_refine_ls_shift/su_max 0.001
_refine_ls_shift/su_mean 0.000
_refine_ls_structure_factor_coef Fsqd
_refine_ls_weighting_details 'calc w=1/[\s^2^(Fo^2^)+(0.0732P)^2^+0.2015P] where P=(Fo^2^+2Fc^2^)/3'
_refine_ls_weighting_scheme calc
_refine_ls_wR_factor_gt 0.1091
_refine_ls_wR_factor_ref 0.1109
_reflns_number_gt 2633
_reflns_number_total 2792
_reflns_threshold_expression >2sigma(I)
_cod_data_source_file ed5007.cif
_cod_data_source_block ACZCPRH111
_cod_original_cell_volume 792.64(7)
_cod_database_code 1545832

loop_
_symmetry_equiv_pos_as_xyz
'x, y, z'
'-x, -y, -z'

loop_
_atom_site_label
_atom_site_type_symbol
_atom_site_fract_x
_atom_site_fract_y
_atom_site_fract_z
_atom_site_U_iso_or_equiv
_atom_site_adp_type
_atom_site_occupancy
_atom_site_symmetry_multiplicity
_atom_site_calc_flag
_atom_site_refinement_flags
S1 S 0.46604(9) 0.66085(4) 0.81893(3) 0.03689(17) Uani 1 1 d .
S2 S 0.13348(9) 0.88093(4) 0.86580(3) 0.03464(16) Uani 1 1 d .
N1 N 0.5296(3) 0.72165(15) 0.96732(11) 0.0366(4) Uani 1 1 d .
O3 O -0.0206(3) 0.85828(14) 0.80014(11) 0.0457(4) Uani 1 1 d .
O2 O 0.0081(3) 0.89119(14) 0.95736(10) 0.0466(4) Uani 1 1 d .
N3 N 0.8821(4) 0.48098(15) 0.88493(12) 0.0368(4) Uani 1 1 d .
N2 N 0.7199(3) 0.62081(14) 0.96965(12) 0.0371(4) Uani 1 1 d .
N4 N 0.2778(4) 0.99761(15) 0.81091(14) 0.0429(4) Uani 1 1 d .
O1 O 0.6895(4) 0.47394(14) 0.75737(12) 0.0539(4) Uani 1 1 d .
C2 C 0.7098(4) 0.58016(16) 0.89711(13) 0.0328(4) Uani 1 1 d .
C1 C 0.3890(4) 0.75179(16) 0.89379(13) 0.0324(4) Uani 1 1 d .
C3 C 0.8640(4) 0.43117(17) 0.81336(14) 0.0390(4) Uani 1 1 d .
C4 C 1.0735(5) 0.3246(2) 0.81105(18) 0.0528(5) Uani 1 1 d .
H4A H 1.0230 0.2843 0.7697 0.079 Uiso 1 1 calc R
H4B H 1.0847 0.2685 0.8756 0.079 Uiso 1 1 calc R
H4C H 1.2474 0.3523 0.7864 0.079 Uiso 1 1 calc R
O5 O 0.4198(4) 0.88908(18) 0.10029(14) 0.0568(4) Uani 1 1 d .
O4 O 0.5211(4) 0.97154(16) 0.38384(11) 0.0561(4) Uani 1 1 d .
N5 N 0.2630(4) 0.88580(17) 0.51860(14) 0.0481(4) Uani 1 1 d .
C5 C 0.3483(4) 0.90157(19) 0.42601(15) 0.0427(5) Uani 1 1 d .
C9 C 0.1699(7) 0.6720(3) 0.5939(2) 0.0746(8) Uani 1 1 d .
H9A H 0.3564 0.6564 0.6108 0.089 Uiso 1 1 calc R
H9B H 0.0608 0.6243 0.6489 0.089 Uiso 1 1 calc R
C6 C 0.2383(5) 0.8302(2) 0.37460(17) 0.0534(6) Uani 1 1 d .
H6A H 0.3010 0.8579 0.3061 0.064 Uiso 1 1 calc R
H6B H 0.0407 0.8460 0.3805 0.064 Uiso 1 1 calc R
C7 C 0.3268(6) 0.6928(2) 0.4155(2) 0.0677(7) Uani 1 1 d .
H7A H 0.3143 0.6554 0.3663 0.081 Uiso 1 1 calc R
H7B H 0.5166 0.6795 0.4284 0.081 Uiso 1 1 calc R
C10 C 0.0673(6) 0.8057(2) 0.57692(19) 0.0590(6) Uani 1 1 d .
H10A H -0.0990 0.8260 0.5446 0.071 Uiso 1 1 calc R
H10B H 0.0231 0.8202 0.6393 0.071 Uiso 1 1 calc R
C8 C 0.1611(7) 0.6293(2) 0.5076(3) 0.0772(9) Uani 1 1 d .
H8A H -0.0274 0.6402 0.4937 0.093 Uiso 1 1 calc R
H8B H 0.2252 0.5425 0.5255 0.093 Uiso 1 1 calc R
H4E H 0.367(6) 1.022(3) 0.850(2) 0.058(7) Uiso 1 1 d .
H3A H 0.998(5) 0.455(2) 0.9228(18) 0.039(6) Uiso 1 1 d .
H5A H 0.329(6) 0.923(2) 0.5448(19) 0.050(7) Uiso 1 1 d .
H4D H 0.349(5) 1.006(2) 0.751(2) 0.050(7) Uiso 1 1 d .
H5B H 0.287(8) 0.934(3) 0.076(2) 0.079(10) Uiso 1 1 d .
H5C H 0.469(10) 0.853(4) 0.068(3) 0.127(18) Uiso 1 1 d .

loop_
_atom_site_aniso_label
_atom_site_aniso_U_11
_atom_site_aniso_U_22
_atom_site_aniso_U_33
_atom_site_aniso_U_23
_atom_site_aniso_U_13
_atom_site_aniso_U_12
S1 0.0384(3) 0.0384(3) 0.0366(3) -0.0158(2) -0.01233(19) 0.00291(19)
S2 0.0302(3) 0.0381(3) 0.0352(3) -0.01345(19) -0.00382(18) 0.00124(18)
N1 0.0373(8) 0.0387(8) 0.0349(8) -0.0136(7) -0.0063(6) -0.0013(6)
O3 0.0389(8) 0.0512(8) 0.0501(8) -0.0186(7) -0.0124(6) -0.0014(6)
O2 0.0409(8) 0.0547(8) 0.0426(8) -0.0197(7) 0.0022(6) 0.0022(6)
N3 0.0365(9) 0.0349(8) 0.0396(9) -0.0123(7) -0.0127(7) 0.0027(6)
N2 0.0387(9) 0.0371(8) 0.0362(8) -0.0127(6) -0.0093(6) 0.0006(6)
N4 0.0493(10) 0.0381(9) 0.0410(10) -0.0122(7) -0.0069(8) -0.0035(7)
O1 0.0611(10) 0.0526(9) 0.0560(9) -0.0277(7) -0.0247(8) 0.0082(7)
C2 0.0309(9) 0.0341(9) 0.0326(9) -0.0078(7) -0.0062(7) -0.0045(7)
C1 0.0309(9) 0.0325(9) 0.0340(9) -0.0119(7) -0.0029(7) -0.0018(7)
C3 0.0416(11) 0.0344(9) 0.0409(10) -0.0114(8) -0.0059(8) -0.0035(8)
C4 0.0578(14) 0.0464(12) 0.0569(13) -0.0245(10) -0.0091(11) 0.0064(10)
O5 0.0546(11) 0.0621(10) 0.0618(11) -0.0334(9) -0.0177(8) 0.0095(8)
O4 0.0656(11) 0.0634(10) 0.0453(8) -0.0186(7) 0.0041(7) -0.0290(8)
N5 0.0575(12) 0.0494(10) 0.0454(10) -0.0212(8) 0.0012(8) -0.0205(9)
C5 0.0447(11) 0.0414(10) 0.0435(11) -0.0141(8) -0.0062(9) -0.0061(8)
C9 0.094(2) 0.0565(15) 0.0684(17) 0.0009(13) -0.0192(16) -0.0294(15)
C6 0.0556(14) 0.0651(14) 0.0475(12) -0.0221(11) -0.0106(10) -0.0154(11)
C7 0.0662(16) 0.0645(16) 0.093(2) -0.0497(15) -0.0225(15) -0.0017(13)
C10 0.0631(15) 0.0655(15) 0.0523(13) -0.0202(11) 0.0078(11) -0.0263(12)
C8 0.085(2) 0.0432(13) 0.111(2) -0.0211(14) -0.0362(18) -0.0118(13)

loop_
_atom_type_symbol
_atom_type_description
_atom_type_scat_dispersion_real
_atom_type_scat_dispersion_imag
_atom_type_scat_source
C C 0.0181 0.0091 'International Tables Vol C Tables 4.2.6.8 and 6.1.1.4'
H H 0.0000 0.0000 'International Tables Vol C Tables 4.2.6.8 and 6.1.1.4'
N N 0.0311 0.0180 'International Tables Vol C Tables 4.2.6.8 and 6.1.1.4'
O O 0.0492 0.0322 'International Tables Vol C Tables 4.2.6.8 and 6.1.1.4'
S S 0.3331 0.5567 'International Tables Vol C Tables 4.2.6.8 and 6.1.1.4'

loop_
_geom_angle_atom_site_label_1
_geom_angle_atom_site_label_2
_geom_angle_atom_site_label_3
_geom_angle
C2 S1 C1 85.27(9)
O3 S2 O2 120.63(9)
O3 S2 N4 108.90(10)
O2 S2 N4 108.60(10)
O3 S2 C1 104.01(9)
O2 S2 C1 105.71(9)
N4 S2 C1 108.33(9)
C1 N1 N2 111.55(15)
C2 N3 C3 123.01(17)
C2 N2 N1 111.94(15)
N2 C2 N3 121.76(17)
N2 C2 S1 115.08(14)
N3 C2 S1 123.16(14)
N1 C1 S1 116.16(14)
N1 C1 S2 123.64(14)
S1 C1 S2 120.19(11)
O1 C3 N3 120.60(19)
O1 C3 C4 124.51(19)
N3 C3 C4 114.88(18)
C5 N5 C10 126.3(2)
O4 C5 N5 120.5(2)
O4 C5 C6 121.2(2)
N5 C5 C6 118.22(19)
C8 C9 C10 114.0(2)
C5 C6 C7 112.5(2)
C8 C7 C6 114.5(2)
N5 C10 C9 113.3(2)
C9 C8 C7 115.7(2)

loop_
_geom_bond_atom_site_label_1
_geom_bond_atom_site_label_2
_geom_bond_distance
S1 C2 1.7259(18)
S1 C1 1.7276(18)
S2 O3 1.4247(15)
S2 O2 1.4295(15)
S2 N4 1.5745(18)
S2 C1 1.7804(18)
N1 C1 1.287(2)
N1 N2 1.378(2)
N3 C2 1.369(3)
N3 C3 1.374(3)
N2 C2 1.307(2)
O1 C3 1.211(3)
C3 C4 1.493(3)
O4 C5 1.247(3)
N5 C5 1.323(3)
N5 C10 1.453(3)
C5 C6 1.499(3)
C9 C8 1.510(4)
C9 C10 1.511(4)
C6 C7 1.530(4)
C7 C8 1.513(4)
